data_4114370
loop_
_publ_author_name
'Christopher E. Katz'
'Jeffrey Aub\'e'

_publ_contact_author
; 
   Prof. Jeffrey Aub\'e 
   Department of Medicinal Chemistry 
   University of Kansas 
   Malott Hall, Room 4070 
   1251 Wescoe Hall Dr. 
   Lawrence, KS  66045-7582  USA 
;
_publ_contact_author_email jaube@ku.edu
_publ_contact_author_fax 1(785)8645326
_publ_contact_author_phone 1(785)8644496
_publ_section_title
;
 Unusual Tethering Effects in the Schmidt Reaction of Hydroxyalkyl Azides
 with Ketones: Cation-\p and Steric Stabilization of a Pseudoaxial Phenyl
 Group
;
_journal_name_full 'Journal of the American Chemical Society'
_journal_page_first 13948
_journal_page_last 13949
_journal_paper_doi 10.1021/ja0382361
_journal_volume 125
_journal_year 2003
_chemical_formula_moiety 'C20 H31 N O2'
_chemical_formula_sum 'C20 H31 N O2'
_chemical_formula_weight 317.46
_chemical_name_systematic
; 
 ? 
;
_space_group_IT_number 14
_symmetry_cell_setting monoclinic
_symmetry_space_group_name_Hall '-P 2ybc'
_symmetry_space_group_name_H-M 'P 1 21/c 1'
_atom_sites_solution_hydrogens geom
_atom_sites_solution_primary direct
_atom_sites_solution_secondary difmap
_audit_creation_method SHELXL-97
_cell_angle_alpha 90.00
_cell_angle_beta 97.40(2)
_cell_angle_gamma 90.00
_cell_formula_units_Z 4
_cell_length_a 11.859(4)
_cell_length_b 12.026(4)
_cell_length_c 13.269(3)
_cell_measurement_reflns_used 25
_cell_measurement_temperature 298(2)
_cell_measurement_theta_max 42.16
_cell_measurement_theta_min 20.41
_cell_volume 1876.6(10)
_computing_structure_refinement 'SHELXL-97 (Sheldrick, 1997)'
_computing_structure_solution 'SHELXS-97 (Sheldrick, 1990)'
_diffrn_ambient_temperature 298(2)
_diffrn_measured_fraction_theta_full 1.000
_diffrn_measured_fraction_theta_max 0.999
_diffrn_measurement_device_type 'Rigaku AFC5R'
_diffrn_measurement_method '\q-2\q scans'
_diffrn_radiation_monochromator graphite
_diffrn_radiation_source 'rotating anode'
_diffrn_radiation_type CuK\a
_diffrn_radiation_wavelength 1.54178
_diffrn_reflns_av_R_equivalents 0.0389
_diffrn_reflns_av_sigmaI/netI 0.0335
_diffrn_reflns_limit_h_max 13
_diffrn_reflns_limit_h_min 0
_diffrn_reflns_limit_k_max 13
_diffrn_reflns_limit_k_min 0
_diffrn_reflns_limit_l_max 14
_diffrn_reflns_limit_l_min -14
_diffrn_reflns_number 2931
_diffrn_reflns_theta_full 60.00
_diffrn_reflns_theta_max 60.08
_diffrn_reflns_theta_min 3.76
_diffrn_standards_decay_% -1.83
_diffrn_standards_interval_count 150
_diffrn_standards_number 3
_exptl_absorpt_coefficient_mu 0.554
_exptl_absorpt_correction_T_max 0.8973
_exptl_absorpt_correction_T_min 0.8739
_exptl_absorpt_correction_type empirical
_exptl_crystal_colour prism
_exptl_crystal_density_diffrn 1.124
_exptl_crystal_description colorless
_exptl_crystal_F_000 696
_exptl_crystal_size_max 0.25
_exptl_crystal_size_mid 0.23
_exptl_crystal_size_min 0.20
_refine_diff_density_max 0.184
_refine_diff_density_min -0.215
_refine_diff_density_rms 0.038
_refine_ls_extinction_coef 0.0042(7)
_refine_ls_extinction_expression Fc^*^=kFc[1+0.001xFc^2^\l^3^/sin(2\q)]^-1/4^
_refine_ls_extinction_method SHELXL
_refine_ls_goodness_of_fit_ref 1.037
_refine_ls_hydrogen_treatment mixed
_refine_ls_matrix_type full
_refine_ls_number_parameters 209
_refine_ls_number_reflns 2782
_refine_ls_number_restraints 0
_refine_ls_restrained_S_all 1.037
_refine_ls_R_factor_all 0.0714
_refine_ls_R_factor_gt 0.0526
_refine_ls_shift/su_max 0.000
_refine_ls_shift/su_mean 0.000
_refine_ls_structure_factor_coef Fsqd
_refine_ls_weighting_details 'calc w=1/[\s^2^(Fo^2^)+(0.0908P)^2^+0.4080P] where P=(Fo^2^+2Fc^2^)/3'
_refine_ls_weighting_scheme calc
_refine_ls_wR_factor_gt 0.1485
_refine_ls_wR_factor_ref 0.1605
_reflns_number_gt 2125
_reflns_number_total 2782
_reflns_threshold_expression >2sigma(I)
_cod_data_source_file ja0382361si20030830_011613_5.cif
_cod_data_source_block compound_15b_
_cod_database_code 4114370

loop_
_symmetry_equiv_pos_as_xyz
'x, y, z'
'-x, y+1/2, -z+1/2'
'-x, -y, -z'
'x, -y-1/2, z-1/2'

loop_
_atom_site_label
_atom_site_type_symbol
_atom_site_fract_x
_atom_site_fract_y
_atom_site_fract_z
_atom_site_U_iso_or_equiv
_atom_site_adp_type
_atom_site_occupancy
_atom_site_symmetry_multiplicity
_atom_site_calc_flag
_atom_site_refinement_flags
N1 N 0.77662(14) 0.10868(15) 0.13486(12) 0.0481(5) Uani 1 1 d .
C2 C 0.70264(19) 0.0675(2) 0.05852(17) 0.0587(6) Uani 1 1 d .
C3 C 0.6648(2) -0.0504(2) 0.06661(18) 0.0705(7) Uani 1 1 d .
H3A H 0.7317 -0.0973 0.0790 0.085 Uiso 1 1 calc R
H3B H 0.6234 -0.0724 0.0018 0.085 Uiso 1 1 calc R
C4 C 0.5896(2) -0.0728(2) 0.14971(18) 0.0660(7) Uani 1 1 d .
H4A H 0.5382 -0.0104 0.1524 0.079 Uiso 1 1 calc R
H4B H 0.5436 -0.1381 0.1309 0.079 Uiso 1 1 calc R
C5 C 0.65366(17) -0.09085(18) 0.25562(17) 0.0496(6) Uani 1 1 d .
H5A H 0.7077 -0.1513 0.2491 0.059 Uiso 1 1 calc R
C6 C 0.72487(18) 0.0107(2) 0.29077(16) 0.0537(6) Uani 1 1 d .
H6A H 0.6741 0.0736 0.2935 0.064 Uiso 1 1 calc R
H6B H 0.7613 -0.0029 0.3594 0.064 Uiso 1 1 calc R
C7 C 0.81569(17) 0.0425(2) 0.22577(16) 0.0546(6) Uani 1 1 d .
H7A H 0.8742 0.0843 0.2675 0.066 Uiso 1 1 calc R
H7B H 0.8505 -0.0250 0.2044 0.066 Uiso 1 1 calc R
O8 O 0.66604(15) 0.12482(17) -0.01644(13) 0.0805(6) Uani 1 1 d .
C9 C 0.57555(18) -0.1313(2) 0.33416(19) 0.0592(6) Uani 1 1 d .
C10 C 0.6460(2) -0.1549(3) 0.4363(2) 0.0843(9) Uani 1 1 d .
H10A H 0.5992 -0.1899 0.4814 0.126 Uiso 1 1 d R
H10B H 0.6755 -0.0864 0.4661 0.126 Uiso 1 1 d R
H10C H 0.7077 -0.2035 0.4261 0.126 Uiso 1 1 d R
C11 C 0.4843(2) -0.0464(3) 0.3489(3) 0.0942(10) Uani 1 1 d .
H11A H 0.4365 -0.0750 0.3964 0.141 Uiso 1 1 d R
H11B H 0.4394 -0.0320 0.2844 0.141 Uiso 1 1 d R
H11C H 0.5193 0.0214 0.3752 0.141 Uiso 1 1 d R
C12 C 0.5166(3) -0.2404(3) 0.2978(3) 0.0937(10) Uani 1 1 d .
H12A H 0.4734 -0.2676 0.3494 0.141 Uiso 1 1 d R
H12B H 0.5727 -0.2945 0.2854 0.141 Uiso 1 1 d R
H12C H 0.4668 -0.2272 0.2357 0.141 Uiso 1 1 d R
C13 C 0.81064(17) 0.22536(18) 0.13339(16) 0.0491(6) Uani 1 1 d .
H13A H 0.8187 0.2535 0.2025 0.059 Uiso 1 1 calc R
H13B H 0.7500 0.2670 0.0944 0.059 Uiso 1 1 calc R
C14 C 0.92222(18) 0.24827(18) 0.08863(16) 0.0499(6) Uani 1 1 d .
C15 C 0.9129(2) 0.2042(2) -0.02069(16) 0.0642(7) Uani 1 1 d .
H15A H 0.9848 0.2165 -0.0466 0.077 Uiso 1 1 calc R
H15B H 0.8998 0.1246 -0.0199 0.077 Uiso 1 1 calc R
O16 O 0.82506(17) 0.25445(17) -0.08751(13) 0.0843(6) Uani 1 1 d .
H16 H 0.7639 0.2266 -0.0791 0.126 Uiso 1 1 calc R
C17 C 0.9394(2) 0.3750(2) 0.0863(2) 0.0756(8) Uani 1 1 d .
H17A H 1.0111 0.3913 0.0632 0.113 Uiso 1 1 d R
H17B H 0.9384 0.4048 0.1538 0.113 Uiso 1 1 d R
H17C H 0.8795 0.4081 0.0405 0.113 Uiso 1 1 d R
C18 C 1.02315(16) 0.19431(17) 0.15455(15) 0.0447(5) Uani 1 1 d .
C19 C 1.0896(2) 0.1119(2) 0.12089(19) 0.0637(7) Uani 1 1 d .
H19A H 1.0744 0.0875 0.0540 0.076 Uiso 1 1 calc R
C20 C 1.1788(2) 0.0644(2) 0.1847(2) 0.0752(8) Uani 1 1 d .
H20 H 1.2222 0.0085 0.1602 0.090 Uiso 1 1 calc R
C21 C 1.2031(2) 0.0990(2) 0.2826(2) 0.0694(7) Uani 1 1 d .
H21 H 1.2629 0.0672 0.3251 0.083 Uiso 1 1 calc R
C22 C 1.13860(19) 0.1811(2) 0.31802(18) 0.0602(6) Uani 1 1 d .
H22 H 1.1542 0.2048 0.3851 0.072 Uiso 1 1 calc R
C23 C 1.05028(18) 0.2289(2) 0.25442(17) 0.0525(6) Uani 1 1 d .
H23 H 1.0081 0.2856 0.2792 0.063 Uiso 1 1 calc R

loop_
_atom_site_aniso_label
_atom_site_aniso_U_11
_atom_site_aniso_U_22
_atom_site_aniso_U_33
_atom_site_aniso_U_23
_atom_site_aniso_U_13
_atom_site_aniso_U_12
N1 0.0389(9) 0.0617(12) 0.0411(9) 0.0035(8) -0.0051(7) -0.0036(8)
C2 0.0461(12) 0.0832(17) 0.0447(12) -0.0038(12) -0.0028(10) -0.0064(12)
C3 0.0711(16) 0.0844(19) 0.0529(14) -0.0164(12) -0.0040(12) -0.0215(14)
C4 0.0485(13) 0.0790(17) 0.0667(15) -0.0072(13) -0.0068(11) -0.0196(12)
C5 0.0340(10) 0.0499(12) 0.0636(14) -0.0026(10) 0.0020(9) 0.0021(9)
C6 0.0501(12) 0.0617(14) 0.0465(12) 0.0003(10) -0.0044(10) -0.0083(10)
C7 0.0398(11) 0.0628(14) 0.0565(13) 0.0059(11) -0.0122(10) -0.0069(11)
O8 0.0699(11) 0.1102(15) 0.0539(10) 0.0135(10) -0.0206(9) -0.0141(10)
C9 0.0431(12) 0.0574(14) 0.0778(16) 0.0032(12) 0.0106(11) 0.0008(10)
C10 0.0765(18) 0.095(2) 0.0812(19) 0.0280(16) 0.0105(15) -0.0084(16)
C11 0.0721(18) 0.099(2) 0.121(3) 0.0168(19) 0.0460(18) 0.0234(17)
C12 0.0772(19) 0.086(2) 0.122(3) -0.0024(18) 0.0275(18) -0.0329(16)
C13 0.0442(11) 0.0564(13) 0.0452(11) -0.0015(10) 0.0001(9) 0.0081(10)
C14 0.0512(12) 0.0524(13) 0.0459(12) 0.0030(9) 0.0050(10) -0.0015(10)
C15 0.0619(14) 0.0900(18) 0.0409(12) 0.0085(12) 0.0078(10) -0.0017(13)
O16 0.0876(13) 0.1096(16) 0.0515(10) 0.0256(10) -0.0073(9) -0.0009(11)
C17 0.0794(18) 0.0628(16) 0.0824(18) 0.0137(14) 0.0018(14) -0.0054(14)
C18 0.0380(10) 0.0505(12) 0.0467(11) 0.0021(9) 0.0097(9) -0.0066(9)
C19 0.0603(15) 0.0742(17) 0.0570(14) -0.0081(12) 0.0087(12) 0.0077(13)
C20 0.0580(15) 0.0865(19) 0.0812(18) -0.0060(15) 0.0088(13) 0.0219(14)
C21 0.0426(13) 0.0901(19) 0.0735(17) 0.0103(14) 0.0001(12) 0.0035(13)
C22 0.0440(12) 0.0849(18) 0.0504(12) -0.0014(12) 0.0013(10) -0.0069(12)
C23 0.0435(11) 0.0620(14) 0.0524(12) -0.0057(10) 0.0071(10) -0.0027(10)

loop_
_atom_type_symbol
_atom_type_description
_atom_type_scat_dispersion_real
_atom_type_scat_dispersion_imag
_atom_type_scat_source
C C 0.0181 0.0091 'International Tables Vol C Tables 4.2.6.8 and 6.1.1.4'
H H 0.0000 0.0000 'International Tables Vol C Tables 4.2.6.8 and 6.1.1.4'
N N 0.0311 0.0180 'International Tables Vol C Tables 4.2.6.8 and 6.1.1.4'
O O 0.0492 0.0322 'International Tables Vol C Tables 4.2.6.8 and 6.1.1.4'

loop_
_geom_angle_atom_site_label_1
_geom_angle_atom_site_label_2
_geom_angle_atom_site_label_3
_geom_angle
C2 N1 C13 119.84(18)
C2 N1 C7 121.64(19)
C13 N1 C7 118.21(16)
O8 C2 N1 121.7(2)
O8 C2 C3 120.4(2)
N1 C2 C3 117.9(2)
C2 C3 C4 115.3(2)
C5 C4 C3 114.96(19)
C6 C5 C4 111.01(18)
C6 C5 C9 113.53(18)
C4 C5 C9 113.09(17)
C7 C6 C5 115.82(19)
N1 C7 C6 115.63(17)
C11 C9 C10 109.2(2)
C11 C9 C12 108.2(2)
C10 C9 C12 107.2(2)
C11 C9 C5 111.8(2)
C10 C9 C5 110.38(18)
C12 C9 C5 110.0(2)
N1 C13 C14 115.38(17)
C18 C14 C15 110.42(18)
C18 C14 C17 109.58(19)
C15 C14 C17 108.5(2)
C18 C14 C13 110.50(16)
C15 C14 C13 109.95(18)
C17 C14 C13 107.87(19)
O16 C15 C14 113.7(2)
C19 C18 C23 117.0(2)
C19 C18 C14 123.88(19)
C23 C18 C14 119.10(19)
C18 C19 C20 121.4(2)
C21 C20 C19 120.5(2)
C20 C21 C22 119.4(2)
C21 C22 C23 120.2(2)
C22 C23 C18 121.5(2)

loop_
_geom_bond_atom_site_label_1
_geom_bond_atom_site_label_2
_geom_bond_distance
N1 C2 1.346(3)
N1 C13 1.461(3)
N1 C7 1.469(3)
C2 O8 1.242(3)
C2 C3 1.496(4)
C3 C4 1.528(4)
C4 C5 1.525(3)
C5 C6 1.523(3)
C5 C9 1.559(3)
C6 C7 1.513(3)
C9 C11 1.519(4)
C9 C10 1.525(4)
C9 C12 1.535(4)
C13 C14 1.543(3)
C14 C18 1.533(3)
C14 C15 1.535(3)
C14 C17 1.539(3)
C15 O16 1.414(3)
C18 C19 1.375(3)
C18 C23 1.387(3)
C19 C20 1.391(3)
C20 C21 1.359(4)
C21 C22 1.368(4)
C22 C23 1.383(3)

loop_
_geom_hbond_atom_site_label_D
_geom_hbond_atom_site_label_H
_geom_hbond_atom_site_label_A
_geom_hbond_distance_DH
_geom_hbond_distance_HA
_geom_hbond_distance_DA
_geom_hbond_angle_DHA
O16 H16 O8 0.82 1.94 2.708(3) 154.5

loop_
_geom_torsion_atom_site_label_1
_geom_torsion_atom_site_label_2
_geom_torsion_atom_site_label_3
_geom_torsion_atom_site_label_4
_geom_torsion
C13 N1 C2 O8 3.5(3)
C7 N1 C2 O8 177.0(2)
C13 N1 C2 C3 -176.2(2)
C7 N1 C2 C3 -2.7(3)
O8 C2 C3 C4 -111.3(3)
N1 C2 C3 C4 68.5(3)
C2 C3 C4 C5 -83.2(3)
C3 C4 C5 C6 60.0(3)
C3 C4 C5 C9 -171.1(2)
C4 C5 C6 C7 -60.7(2)
C9 C5 C6 C7 170.53(18)
C2 N1 C7 C6 -64.2(3)
C13 N1 C7 C6 109.4(2)
C5 C6 C7 N1 82.3(3)
C6 C5 C9 C11 65.7(3)
C4 C5 C9 C11 -62.0(3)
C6 C5 C9 C10 -56.0(3)
C4 C5 C9 C10 176.3(2)
C6 C5 C9 C12 -174.1(2)
C4 C5 C9 C12 58.2(3)
C2 N1 C13 C14 -95.2(2)
C7 N1 C13 C14 91.1(2)
N1 C13 C14 C18 -64.3(2)
N1 C13 C14 C15 57.9(2)
N1 C13 C14 C17 175.98(18)
C18 C14 C15 O16 -176.95(18)
C17 C14 C15 O16 -56.9(3)
C13 C14 C15 O16 60.9(3)
C15 C14 C18 C19 -4.6(3)
C17 C14 C18 C19 -124.0(2)
C13 C14 C18 C19 117.3(2)
C15 C14 C18 C23 175.77(19)
C17 C14 C18 C23 56.4(3)
C13 C14 C18 C23 -62.4(2)
C23 C18 C19 C20 0.9(3)
C14 C18 C19 C20 -178.7(2)
C18 C19 C20 C21 -0.3(4)
C19 C20 C21 C22 0.1(4)
C20 C21 C22 C23 -0.5(4)
C21 C22 C23 C18 1.2(3)
C19 C18 C23 C22 -1.3(3)
C14 C18 C23 C22 178.32(19)
